data_7220045
loop_
_publ_author_name
'Yang, Fan'
'Sun, Jing'
'Gao, Hong'
'Yan, Chao Guo'

_publ_section_title
;
 Unprecedented formation of spiro[indoline-3,7'-pyrrolo[1,2-a]azepine] via
 multicomponent reaction of L-proline, isatin and But-2-ynedioate
;
_journal_name_full 'RSC Adv.'
_journal_paper_doi 10.1039/C5RA04102C
_journal_year 2015
_chemical_formula_moiety 'C32 H32 N2 O9'
_chemical_formula_sum 'C32 H32 N2 O9'
_chemical_formula_weight 588.60
_chemical_name_systematic
; 
 ? 
;
_space_group_IT_number 2
_symmetry_cell_setting triclinic
_symmetry_space_group_name_Hall '-P 1'
_symmetry_space_group_name_H-M 'P -1'
_atom_sites_solution_hydrogens geom
_atom_sites_solution_primary direct
_atom_sites_solution_secondary difmap
_audit_creation_method SHELXL-97
_audit_update_record
;
2015-01-14 deposited with the CCDC.
2015-03-31 downloaded from the CCDC.
;
_cell_angle_alpha 111.322(2)
_cell_angle_beta 104.083(2)
_cell_angle_gamma 90.975(2)
_cell_formula_units_Z 2
_cell_length_a 10.0841(17)
_cell_length_b 11.1503(19)
_cell_length_c 14.319(3)
_cell_measurement_reflns_used 5124
_cell_measurement_temperature 296(2)
_cell_measurement_theta_max 26.77
_cell_measurement_theta_min 2.26
_cell_volume 1444.8(5)
_computing_cell_refinement 'Bruker SMART'
_computing_data_collection 'Bruker SMART'
_computing_data_reduction 'Bruker SAINT'
_computing_molecular_graphics 'Bruker SHELXTL'
_computing_publication_material 'Bruker SHELXTL'
_computing_structure_refinement 'SHELXL-97 (Sheldrick, 1997)'
_computing_structure_solution 'SHELXS-97 (Sheldrick, 1990)'
_diffrn_ambient_temperature 296(2)
_diffrn_measured_fraction_theta_full 0.993
_diffrn_measured_fraction_theta_max 0.993
_diffrn_measurement_device_type 'CCD area detector'
_diffrn_measurement_method 'phi and omega scans'
_diffrn_radiation_monochromator graphite
_diffrn_radiation_source 'fine-focus sealed tube'
_diffrn_radiation_type MoK\a
_diffrn_radiation_wavelength 0.71073
_diffrn_reflns_av_R_equivalents 0.0209
_diffrn_reflns_av_sigmaI/netI 0.0272
_diffrn_reflns_limit_h_max 11
_diffrn_reflns_limit_h_min -11
_diffrn_reflns_limit_k_max 13
_diffrn_reflns_limit_k_min -13
_diffrn_reflns_limit_l_max 16
_diffrn_reflns_limit_l_min -17
_diffrn_reflns_number 10603
_diffrn_reflns_theta_full 25.00
_diffrn_reflns_theta_max 25.00
_diffrn_reflns_theta_min 1.58
_exptl_absorpt_coefficient_mu 0.100
_exptl_absorpt_correction_T_max 0.976
_exptl_absorpt_correction_T_min 0.970
_exptl_absorpt_correction_type multi-scan
_exptl_absorpt_process_details sadabs
_exptl_crystal_colour colorless
_exptl_crystal_density_diffrn 1.353
_exptl_crystal_density_method 'not measured'
_exptl_crystal_description block
_exptl_crystal_F_000 620
_exptl_crystal_size_max 0.30
_exptl_crystal_size_mid 0.28
_exptl_crystal_size_min 0.24
_refine_diff_density_max 0.250
_refine_diff_density_min -0.217
_refine_diff_density_rms 0.043
_refine_ls_extinction_method none
_refine_ls_goodness_of_fit_ref 1.098
_refine_ls_hydrogen_treatment constr
_refine_ls_matrix_type full
_refine_ls_number_parameters 405
_refine_ls_number_reflns 5045
_refine_ls_number_restraints 0
_refine_ls_restrained_S_all 1.098
_refine_ls_R_factor_all 0.0505
_refine_ls_R_factor_gt 0.0420
_refine_ls_shift/su_max 0.001
_refine_ls_shift/su_mean 0.000
_refine_ls_structure_factor_coef Fsqd
_refine_ls_weighting_details 'calc w=1/[\s^2^(Fo^2^)+(0.0731P)^2^+0.2578P] where P=(Fo^2^+2Fc^2^)/3'
_refine_ls_weighting_scheme calc
_refine_ls_wR_factor_gt 0.1238
_refine_ls_wR_factor_ref 0.1304
_reflns_number_gt 4241
_reflns_number_total 5079
_reflns_threshold_expression >2sigma(I)
_cod_data_source_file c5ra04102c2.cif
_cod_data_source_block 2d
_cod_depositor_comments
;
The following automatic conversions were performed:

'_refine_ls_hydrogen_treatment' value 'CONSTR' changed to 'constr'
according to
/usr/data/users/saulius/crontab/automatic-downloads/rss-feeds/RSC/lib/dictionaries/cif_core.dic
dictionary named 'cif_core.dic' version 2.4.2 from 2011-04-26.

Automatic conversion script
Id: cif_fix_values 3143 2015-03-26 13:38:13Z robertas 
;
_cod_database_code 7220045

loop_
_symmetry_equiv_pos_as_xyz
'x, y, z'
'-x, -y, -z'

loop_
_atom_site_label
_atom_site_type_symbol
_atom_site_fract_x
_atom_site_fract_y
_atom_site_fract_z
_atom_site_U_iso_or_equiv
_atom_site_adp_type
_atom_site_occupancy
_atom_site_symmetry_multiplicity
_atom_site_calc_flag
_atom_site_refinement_flags
_atom_site_disorder_assembly
_atom_site_disorder_group
C1 C 1.1701(2) 0.3290(2) 0.22719(16) 0.0615(5) Uani 1 1 d . . .
H1 H 1.1240 0.3881 0.2033 0.074 Uiso 1 1 calc R . .
C2 C 1.2602(3) 0.2581(3) 0.17593(19) 0.0755(7) Uani 1 1 d . . .
H2 H 1.2737 0.2695 0.1176 0.091 Uiso 1 1 calc R . .
C3 C 1.3298(2) 0.1711(2) 0.2105(2) 0.0765(7) Uani 1 1 d . . .
H3 H 1.3901 0.1235 0.1758 0.092 Uiso 1 1 calc R . .
C4 C 1.3096(2) 0.1551(2) 0.2971(2) 0.0717(6) Uani 1 1 d . . .
H4 H 1.3572 0.0967 0.3212 0.086 Uiso 1 1 calc R . .
C5 C 1.2195(2) 0.22469(19) 0.34845(16) 0.0561(5) Uani 1 1 d . . .
H5 H 1.2064 0.2127 0.4067 0.067 Uiso 1 1 calc R . .
C6 C 1.14805(17) 0.31261(16) 0.31381(13) 0.0428(4) Uani 1 1 d . . .
C7 C 1.05200(19) 0.38810(19) 0.37316(14) 0.0480(4) Uani 1 1 d . . .
H7A H 1.0078 0.3325 0.3981 0.058 Uiso 1 1 calc R . .
H7B H 1.1059 0.4603 0.4335 0.058 Uiso 1 1 calc R . .
C8 C 0.92837(16) 0.56689(15) 0.34202(12) 0.0357(4) Uani 1 1 d . . .
C9 C 0.79417(15) 0.58048(14) 0.26515(11) 0.0320(3) Uani 1 1 d . . .
C10 C 0.74202(15) 0.43836(14) 0.19786(11) 0.0324(3) Uani 1 1 d . . .
C11 C 0.62824(16) 0.38313(15) 0.11464(13) 0.0385(4) Uani 1 1 d . . .
H11 H 0.5649 0.4350 0.0950 0.046 Uiso 1 1 calc R . .
C12 C 0.60769(18) 0.24856(16) 0.05937(14) 0.0456(4) Uani 1 1 d . . .
C13 C 0.4880(2) 0.1879(2) -0.03631(18) 0.0698(6) Uani 1 1 d . . .
H13A H 0.5057 0.2067 -0.0927 0.105 Uiso 1 1 calc R . .
H13B H 0.4055 0.2227 -0.0218 0.105 Uiso 1 1 calc R . .
H13C H 0.4768 0.0957 -0.0551 0.105 Uiso 1 1 calc R . .
C14 C 0.7019(2) 0.17377(16) 0.09301(15) 0.0485(4) Uani 1 1 d . . .
H14 H 0.6875 0.0843 0.0577 0.058 Uiso 1 1 calc R . .
C15 C 0.81690(19) 0.22751(15) 0.17756(14) 0.0444(4) Uani 1 1 d . . .
H15 H 0.8787 0.1757 0.1990 0.053 Uiso 1 1 calc R . .
C16 C 0.83605(16) 0.36075(14) 0.22853(12) 0.0349(3) Uani 1 1 d . . .
C17 C 0.83691(15) 0.64639(14) 0.19687(11) 0.0327(3) Uani 1 1 d . . .
C18 C 0.84829(16) 0.55245(14) 0.09325(12) 0.0342(3) Uani 1 1 d . . .
C19 C 0.7409(2) 0.4611(2) -0.08759(13) 0.0569(5) Uani 1 1 d . . .
H19A H 0.8296 0.4584 -0.1012 0.085 Uiso 1 1 calc R . .
H19B H 0.6763 0.4810 -0.1398 0.085 Uiso 1 1 calc R . .
H19C H 0.7102 0.3783 -0.0890 0.085 Uiso 1 1 calc R . .
C20 C 0.86846(16) 0.77405(14) 0.22573(12) 0.0359(4) Uani 1 1 d . . .
C21 C 0.90383(17) 0.83002(15) 0.15304(12) 0.0388(4) Uani 1 1 d . . .
C22 C 1.0601(3) 0.8362(2) 0.0552(2) 0.0742(7) Uani 1 1 d . . .
H22A H 0.9846 0.8297 -0.0028 0.111 Uiso 1 1 calc R . .
H22B H 1.1308 0.7880 0.0304 0.111 Uiso 1 1 calc R . .
H22C H 1.0964 0.9256 0.0940 0.111 Uiso 1 1 calc R . .
C23 C 0.85943(18) 0.86692(15) 0.33091(13) 0.0434(4) Uani 1 1 d . B .
H23 H 0.9081 0.8347 0.3835 0.052 Uiso 1 1 calc R . .
C24 C 0.9147(3) 1.01029(17) 0.36600(16) 0.0637(6) Uani 1 1 d . . .
H24A H 1.0038 1.0296 0.4165 0.076 Uiso 0.54(3) 1 calc PR A 1
H24B H 0.9251 1.0288 0.3068 0.076 Uiso 0.54(3) 1 calc PR A 1
H24C H 0.9712 1.0220 0.3233 0.076 Uiso 0.46(3) 1 calc PR A 2
H24D H 0.9675 1.0455 0.4384 0.076 Uiso 0.46(3) 1 calc PR A 2
C25 C 0.8194(7) 1.0862(6) 0.4108(10) 0.069(2) Uani 0.502(19) 1 d P B 1
H25A H 0.8191 1.1672 0.4001 0.083 Uiso 0.502(19) 1 calc PR B 1
H25B H 0.8416 1.1052 0.4850 0.083 Uiso 0.502(19) 1 calc PR B 1
C25' C 0.7730(16) 1.0756(8) 0.3487(15) 0.092(4) Uani 0.498(19) 1 d P B 2
H25C H 0.7827 1.1611 0.4028 0.110 Uiso 0.498(19) 1 calc PR B 2
H25D H 0.7516 1.0846 0.2819 0.110 Uiso 0.498(19) 1 calc PR B 2
C26 C 0.6722(3) 0.99886(19) 0.35191(19) 0.0712(6) Uani 1 1 d . . .
H26A H 0.6093 1.0183 0.3957 0.085 Uiso 0.54(3) 1 calc PR A 1
H26B H 0.6300 1.0092 0.2872 0.085 Uiso 0.54(3) 1 calc PR A 1
H26C H 0.5888 0.9937 0.2990 0.085 Uiso 0.46(3) 1 calc PR A 2
H26D H 0.6530 1.0343 0.4193 0.085 Uiso 0.46(3) 1 calc PR A 2
C27 C 0.64682(18) 0.76774(16) 0.33888(12) 0.0412(4) Uani 1 1 d . . .
C28 C 0.52207(19) 0.80293(17) 0.38034(13) 0.0467(4) Uani 1 1 d . B .
C29 C 0.2834(2) 0.8077(3) 0.3365(2) 0.0915(9) Uani 1 1 d . B .
H29A H 0.2663 0.7464 0.3662 0.137 Uiso 1 1 calc R . .
H29B H 0.2078 0.7973 0.2774 0.137 Uiso 1 1 calc R . .
H29C H 0.2927 0.8941 0.3875 0.137 Uiso 1 1 calc R . .
C30 C 0.68470(16) 0.64524(15) 0.31963(12) 0.0362(4) Uani 1 1 d . B .
C31 C 0.60989(18) 0.56435(16) 0.35639(14) 0.0446(4) Uani 1 1 d . . .
C32 C 0.6299(3) 0.4018(2) 0.4279(2) 0.0779(7) Uani 1 1 d . . .
H32A H 0.5973 0.4506 0.4867 0.117 Uiso 1 1 calc R B .
H32B H 0.6967 0.3488 0.4473 0.117 Uiso 1 1 calc R . .
H32C H 0.5540 0.3476 0.3724 0.117 Uiso 1 1 calc R . .
N1 N 0.94545(14) 0.43840(13) 0.31265(10) 0.0376(3) Uani 1 1 d . . .
N2 N 0.71557(17) 0.86971(13) 0.33386(12) 0.0482(4) Uani 1 1 d . B .
O1 O 1.00496(13) 0.65506(12) 0.41412(9) 0.0484(3) Uani 1 1 d . . .
O2 O 0.93239(12) 0.47690(11) 0.08399(9) 0.0457(3) Uani 1 1 d . . .
O3 O 0.75058(12) 0.56073(11) 0.01478(8) 0.0439(3) Uani 1 1 d . . .
O4 O 0.84286(15) 0.91057(14) 0.12878(12) 0.0621(4) Uani 1 1 d . . .
O5 O 1.01220(14) 0.78388(13) 0.12202(10) 0.0537(3) Uani 1 1 d . . .
O6 O 0.52788(15) 0.84856(15) 0.47108(10) 0.0652(4) Uani 1 1 d . . .
O7 O 0.40925(14) 0.78576(15) 0.30389(10) 0.0631(4) Uani 1 1 d . . .
O8 O 0.49057(15) 0.56539(16) 0.35700(15) 0.0790(5) Uani 1 1 d . B .
O9 O 0.69252(13) 0.48954(12) 0.39370(10) 0.0486(3) Uani 1 1 d . B .

loop_
_atom_site_aniso_label
_atom_site_aniso_U_11
_atom_site_aniso_U_22
_atom_site_aniso_U_33
_atom_site_aniso_U_23
_atom_site_aniso_U_13
_atom_site_aniso_U_12
C1 0.0627(13) 0.0769(14) 0.0656(13) 0.0424(11) 0.0283(10) 0.0318(11)
C2 0.0731(15) 0.1010(18) 0.0716(14) 0.0414(14) 0.0383(12) 0.0355(14)
C3 0.0609(14) 0.0823(16) 0.0788(16) 0.0179(13) 0.0234(12) 0.0327(12)
C4 0.0641(14) 0.0661(13) 0.0869(16) 0.0335(12) 0.0150(12) 0.0325(11)
C5 0.0558(11) 0.0577(11) 0.0608(12) 0.0329(10) 0.0094(9) 0.0160(9)
C6 0.0394(9) 0.0439(9) 0.0451(9) 0.0200(7) 0.0065(7) 0.0085(7)
C7 0.0533(11) 0.0575(11) 0.0424(9) 0.0282(8) 0.0142(8) 0.0191(9)
C8 0.0383(8) 0.0387(8) 0.0336(8) 0.0152(7) 0.0134(7) 0.0053(7)
C9 0.0339(8) 0.0297(7) 0.0333(8) 0.0115(6) 0.0114(6) 0.0049(6)
C10 0.0355(8) 0.0295(7) 0.0356(8) 0.0116(6) 0.0164(6) 0.0046(6)
C11 0.0351(8) 0.0361(8) 0.0450(9) 0.0143(7) 0.0139(7) 0.0045(6)
C12 0.0418(9) 0.0389(9) 0.0510(10) 0.0093(8) 0.0161(8) -0.0039(7)
C13 0.0558(12) 0.0528(12) 0.0734(14) 0.0025(10) 0.0030(11) -0.0082(10)
C14 0.0565(11) 0.0300(8) 0.0579(11) 0.0103(8) 0.0238(9) -0.0003(8)
C15 0.0540(11) 0.0337(8) 0.0551(10) 0.0215(8) 0.0239(9) 0.0119(7)
C16 0.0395(8) 0.0341(8) 0.0378(8) 0.0163(7) 0.0179(7) 0.0065(6)
C17 0.0300(8) 0.0343(8) 0.0346(8) 0.0144(6) 0.0080(6) 0.0060(6)
C18 0.0364(8) 0.0333(8) 0.0375(8) 0.0166(7) 0.0132(7) 0.0039(6)
C19 0.0650(13) 0.0613(12) 0.0334(9) 0.0070(8) 0.0109(8) 0.0066(10)
C20 0.0356(8) 0.0327(8) 0.0388(8) 0.0145(7) 0.0076(7) 0.0034(6)
C21 0.0393(9) 0.0337(8) 0.0411(9) 0.0149(7) 0.0058(7) 0.0009(7)
C22 0.0886(17) 0.0812(15) 0.0808(15) 0.0463(13) 0.0482(14) 0.0139(13)
C23 0.0537(10) 0.0335(8) 0.0394(9) 0.0115(7) 0.0100(8) 0.0017(7)
C24 0.0935(16) 0.0333(9) 0.0517(11) 0.0072(8) 0.0119(11) -0.0070(10)
C25 0.072(4) 0.033(2) 0.087(5) 0.004(3) 0.024(3) 0.002(2)
C25' 0.142(9) 0.039(3) 0.130(10) 0.043(5) 0.082(9) 0.027(4)
C26 0.0984(18) 0.0435(11) 0.0713(14) 0.0190(10) 0.0249(13) 0.0320(12)
C27 0.0433(9) 0.0422(9) 0.0342(8) 0.0090(7) 0.0114(7) 0.0122(7)
C28 0.0497(10) 0.0480(10) 0.0401(10) 0.0121(8) 0.0142(8) 0.0194(8)
C29 0.0498(13) 0.139(2) 0.0775(16) 0.0286(16) 0.0195(12) 0.0381(15)
C30 0.0365(8) 0.0353(8) 0.0359(8) 0.0102(6) 0.0131(7) 0.0071(6)
C31 0.0447(10) 0.0431(9) 0.0480(10) 0.0129(8) 0.0225(8) 0.0091(7)
C32 0.0885(17) 0.0687(14) 0.112(2) 0.0558(15) 0.0561(16) 0.0179(12)
N1 0.0406(7) 0.0392(7) 0.0381(7) 0.0191(6) 0.0121(6) 0.0113(6)
N2 0.0617(10) 0.0317(7) 0.0539(9) 0.0134(6) 0.0240(7) 0.0158(7)
O1 0.0505(7) 0.0452(7) 0.0396(6) 0.0123(5) 0.0008(5) 0.0002(6)
O2 0.0507(7) 0.0461(7) 0.0495(7) 0.0210(5) 0.0243(6) 0.0187(6)
O3 0.0480(7) 0.0455(6) 0.0343(6) 0.0122(5) 0.0083(5) 0.0097(5)
O4 0.0651(9) 0.0599(8) 0.0813(10) 0.0468(8) 0.0231(8) 0.0205(7)
O5 0.0593(8) 0.0566(8) 0.0647(8) 0.0358(7) 0.0308(7) 0.0164(6)
O6 0.0650(9) 0.0846(10) 0.0402(7) 0.0115(7) 0.0210(6) 0.0292(8)
O7 0.0488(8) 0.0893(10) 0.0454(7) 0.0182(7) 0.0125(6) 0.0272(7)
O8 0.0518(9) 0.0876(11) 0.1293(15) 0.0604(11) 0.0497(9) 0.0220(8)
O9 0.0533(7) 0.0508(7) 0.0566(7) 0.0282(6) 0.0284(6) 0.0120(6)

loop_
_atom_type_symbol
_atom_type_description
_atom_type_scat_dispersion_real
_atom_type_scat_dispersion_imag
_atom_type_scat_source
C C 0.0033 0.0016 'International Tables Vol C Tables 4.2.6.8 and 6.1.1.4'
H H 0.0000 0.0000 'International Tables Vol C Tables 4.2.6.8 and 6.1.1.4'
N N 0.0061 0.0033 'International Tables Vol C Tables 4.2.6.8 and 6.1.1.4'
O O 0.0106 0.0060 'International Tables Vol C Tables 4.2.6.8 and 6.1.1.4'

loop_
_geom_angle_atom_site_label_1
_geom_angle_atom_site_label_2
_geom_angle_atom_site_label_3
_geom_angle
C2 C1 C6 120.52(19)
C2 C1 H1 119.7
C6 C1 H1 119.7
C3 C2 C1 120.5(2)
C3 C2 H2 119.7
C1 C2 H2 119.7
C2 C3 C4 119.4(2)
C2 C3 H3 120.3
C4 C3 H3 120.3
C3 C4 C5 120.6(2)
C3 C4 H4 119.7
C5 C4 H4 119.7
C4 C5 C6 120.5(2)
C4 C5 H5 119.7
C6 C5 H5 119.7
C1 C6 C5 118.47(18)
C1 C6 C7 122.75(15)
C5 C6 C7 118.77(16)
N1 C7 C6 114.37(14)
N1 C7 H7A 108.7
C6 C7 H7A 108.7
N1 C7 H7B 108.7
C6 C7 H7B 108.7
H7A C7 H7B 107.6
O1 C8 N1 125.76(15)
O1 C8 C9 126.23(14)
N1 C8 C9 108.01(13)
C10 C9 C30 109.72(12)
C10 C9 C17 108.77(12)
C30 C9 C17 114.59(12)
C10 C9 C8 101.00(11)
C30 C9 C8 113.60(12)
C17 C9 C8 108.23(12)
C11 C10 C16 120.20(14)
C11 C10 C9 130.61(14)
C16 C10 C9 109.09(13)
C10 C11 C12 120.01(15)
C10 C11 H11 120.0
C12 C11 H11 120.0
C14 C12 C11 118.37(16)
C14 C12 C13 121.21(16)
C11 C12 C13 120.40(17)
C12 C13 H13A 109.5
C12 C13 H13B 109.5
H13A C13 H13B 109.5
C12 C13 H13C 109.5
H13A C13 H13C 109.5
H13B C13 H13C 109.5
C12 C14 C15 122.53(15)
C12 C14 H14 118.7
C15 C14 H14 118.7
C16 C15 C14 117.59(16)
C16 C15 H15 121.2
C14 C15 H15 121.2
C15 C16 C10 121.27(15)
C15 C16 N1 128.65(15)
C10 C16 N1 110.07(13)
C20 C17 C18 120.94(14)
C20 C17 C9 125.13(14)
C18 C17 C9 113.85(12)
O2 C18 O3 124.97(14)
O2 C18 C17 123.47(14)
O3 C18 C17 111.51(13)
O3 C19 H19A 109.5
O3 C19 H19B 109.5
H19A C19 H19B 109.5
O3 C19 H19C 109.5
H19A C19 H19C 109.5
H19B C19 H19C 109.5
C17 C20 C21 121.55(14)
C17 C20 C23 120.33(14)
C21 C20 C23 117.98(13)
O4 C21 O5 124.30(16)
O4 C21 C20 123.59(16)
O5 C21 C20 112.07(13)
O5 C22 H22A 109.5
O5 C22 H22B 109.5
H22A C22 H22B 109.5
O5 C22 H22C 109.5
H22A C22 H22C 109.5
H22B C22 H22C 109.5
N2 C23 C20 109.93(14)
N2 C23 C24 104.33(15)
C20 C23 C24 118.12(15)
N2 C23 H23 108.0
C20 C23 H23 108.0
C24 C23 H23 108.0
C25 C24 C23 107.7(3)
C25 C24 C25' 32.1(3)
C23 C24 C25' 101.5(4)
C25 C24 H24A 110.2
C23 C24 H24A 110.2
C25' C24 H24A 138.6
C25 C24 H24B 110.2
C23 C24 H24B 110.2
C25' C24 H24B 83.8
H24A C24 H24B 108.5
C25 C24 H24C 131.8
C23 C24 H24C 111.5
C25' C24 H24C 111.5
H24A C24 H24C 81.4
H24B C24 H24C 29.1
C25 C24 H24D 80.1
C23 C24 H24D 111.5
C25' C24 H24D 111.5
H24A C24 H24D 31.8
H24B C24 H24D 131.0
H24C C24 H24D 109.3
C24 C25 C26 105.0(4)
C24 C25 H25A 110.7
C26 C25 H25A 110.7
C24 C25 H25B 110.7
C26 C25 H25B 110.7
H25A C25 H25B 108.8
C26 C25' C24 108.1(5)
C26 C25' H25C 110.1
C24 C25' H25C 110.1
C26 C25' H25D 110.1
C24 C25' H25D 110.1
H25C C25' H25D 108.4
C25' C26 N2 108.8(4)
C25' C26 C25 32.3(5)
N2 C26 C25 99.8(3)
C25' C26 H26A 130.1
N2 C26 H26A 111.8
C25 C26 H26A 111.8
C25' C26 H26B 79.8
N2 C26 H26B 111.8
C25 C26 H26B 111.8
H26A C26 H26B 109.5
C25' C26 H26C 109.9
N2 C26 H26C 109.9
C25 C26 H26C 139.8
H26A C26 H26C 81.9
H26B C26 H26C 31.9
C25' C26 H26D 109.9
N2 C26 H26D 109.9
C25 C26 H26D 85.1
H26A C26 H26D 28.1
H26B C26 H26D 130.8
H26C C26 H26D 108.3
N2 C27 C30 127.37(16)
N2 C27 C28 113.10(14)
C30 C27 C28 119.27(16)
O6 C28 O7 124.86(17)
O6 C28 C27 123.51(16)
O7 C28 C27 111.45(14)
O7 C29 H29A 109.5
O7 C29 H29B 109.5
H29A C29 H29B 109.5
O7 C29 H29C 109.5
H29A C29 H29C 109.5
H29B C29 H29C 109.5
C27 C30 C31 115.10(14)
C27 C30 C9 129.23(15)
C31 C30 C9 115.67(13)
O8 C31 O9 122.47(17)
O8 C31 C30 125.79(17)
O9 C31 C30 111.70(14)
O9 C32 H32A 109.5
O9 C32 H32B 109.5
H32A C32 H32B 109.5
O9 C32 H32C 109.5
H32A C32 H32C 109.5
H32B C32 H32C 109.5
C8 N1 C16 111.70(13)
C8 N1 C7 123.11(14)
C16 N1 C7 124.41(14)
C27 N2 C23 120.14(13)
C27 N2 C26 126.79(17)
C23 N2 C26 111.89(16)
C18 O3 C19 115.49(13)
C21 O5 C22 116.86(15)
C28 O7 C29 114.78(16)
C31 O9 C32 116.97(16)

loop_
_geom_bond_atom_site_label_1
_geom_bond_atom_site_label_2
_geom_bond_distance
C1 C2 1.385(3)
C1 C6 1.385(3)
C1 H1 0.9300
C2 C3 1.371(3)
C2 H2 0.9300
C3 C4 1.376(4)
C3 H3 0.9300
C4 C5 1.380(3)
C4 H4 0.9300
C5 C6 1.389(2)
C5 H5 0.9300
C6 C7 1.509(2)
C7 N1 1.463(2)
C7 H7A 0.9700
C7 H7B 0.9700
C8 O1 1.2153(19)
C8 N1 1.366(2)
C8 C9 1.571(2)
C9 C10 1.527(2)
C9 C30 1.544(2)
C9 C17 1.549(2)
C10 C11 1.376(2)
C10 C16 1.394(2)
C11 C12 1.402(2)
C11 H11 0.9300
C12 C14 1.388(3)
C12 C13 1.512(3)
C13 H13A 0.9600
C13 H13B 0.9600
C13 H13C 0.9600
C14 C15 1.391(3)
C14 H14 0.9300
C15 C16 1.382(2)
C15 H15 0.9300
C16 N1 1.407(2)
C17 C20 1.338(2)
C17 C18 1.506(2)
C18 O2 1.2018(19)
C18 O3 1.3348(19)
C19 O3 1.461(2)
C19 H19A 0.9600
C19 H19B 0.9600
C19 H19C 0.9600
C20 C21 1.498(2)
C20 C23 1.512(2)
C21 O4 1.203(2)
C21 O5 1.321(2)
C22 O5 1.452(2)
C22 H22A 0.9600
C22 H22B 0.9600
C22 H22C 0.9600
C23 N2 1.462(2)
C23 C24 1.539(2)
C23 H23 0.9800
C24 C25 1.408(7)
C24 C25' 1.621(13)
C24 H24A 0.9700
C24 H24B 0.9700
C24 H24C 0.9700
C24 H24D 0.9700
C25 C26 1.615(7)
C25 H25A 0.9700
C25 H25B 0.9700
C25' C26 1.338(10)
C25' H25C 0.9700
C25' H25D 0.9700
C26 N2 1.462(2)
C26 H26A 0.9700
C26 H26B 0.9700
C26 H26C 0.9700
C26 H26D 0.9700
C27 N2 1.355(2)
C27 C30 1.372(2)
C27 C28 1.517(2)
C28 O6 1.196(2)
C28 O7 1.328(2)
C29 O7 1.451(3)
C29 H29A 0.9600
C29 H29B 0.9600
C29 H29C 0.9600
C30 C31 1.475(2)
C31 O8 1.206(2)
C31 O9 1.344(2)
C32 O9 1.439(2)
C32 H32A 0.9600
C32 H32B 0.9600
C32 H32C 0.9600
